data_7109714
loop_
_publ_author_name
'Kaiju Wei'
'Jia Ni'
'Yuanzeng Min'
'Siming Chen'
'Yangzhong Liu'

_publ_section_title
;
 Unexpected helicity control and helix inversion: homochiral helical
 nanotubes consisting of an achiral ligand
;
_journal_name_full Chem.Commun.
_journal_page_first 8220
_journal_paper_doi 10.1039/c3cc43898h
_journal_volume 49
_journal_year 2013
_chemical_formula_sum 'C28 H26 Cd N10 O7'
_chemical_formula_weight 726.99
_chemical_name_systematic
;
?
;
_space_group_IT_number 178
_symmetry_cell_setting hexagonal
_symmetry_space_group_name_Hall 'P 61 2 (0 0 5)'
_symmetry_space_group_name_H-M 'P 61 2 2'
_atom_sites_solution_hydrogens geom
_atom_sites_solution_primary direct
_atom_sites_solution_secondary difmap
_audit_creation_method SHELXL-97
_cell_angle_alpha 90.00
_cell_angle_beta 90.00
_cell_angle_gamma 120.00
_cell_formula_units_Z 6
_cell_length_a 15.7763(4)
_cell_length_b 15.7763(4)
_cell_length_c 20.7324(8)
_cell_measurement_temperature 173(2)
_cell_volume 4468.8(2)
_computing_cell_refinement 'SAINT (Bruker, 2002)'
_computing_data_collection 'SMART (Bruker, 2002)'
_computing_data_reduction SAINT
_computing_molecular_graphics 'ORTEP-II (Johnson, 1976)'
_computing_publication_material SHELXL-97
_computing_structure_refinement 'SHELXL-97 (Sheldrick, 1997)'
_computing_structure_solution 'SHELXS-97 (Sheldrick, 1997)'
_diffrn_ambient_temperature 173(2)
_diffrn_measured_fraction_theta_full 1.000
_diffrn_measured_fraction_theta_max 1.000
_diffrn_measurement_device_type 'Bruker APEX area-dectector diffractometer'
_diffrn_measurement_method '\f and \w-scan'
_diffrn_radiation_monochromator graphite
_diffrn_radiation_source 'fine-focus sealed tube'
_diffrn_radiation_type MoK\a
_diffrn_radiation_wavelength 0.71073
_diffrn_reflns_av_R_equivalents 0.0682
_diffrn_reflns_av_sigmaI/netI 0.0226
_diffrn_reflns_limit_h_max 21
_diffrn_reflns_limit_h_min -21
_diffrn_reflns_limit_k_max 21
_diffrn_reflns_limit_k_min -20
_diffrn_reflns_limit_l_max 27
_diffrn_reflns_limit_l_min -27
_diffrn_reflns_number 84653
_diffrn_reflns_theta_full 28.29
_diffrn_reflns_theta_max 28.29
_diffrn_reflns_theta_min 1.49
_diffrn_standards_decay_% 0
_diffrn_standards_interval_count 0
_diffrn_standards_interval_time 0
_diffrn_standards_number 0
_exptl_absorpt_coefficient_mu 0.798
_exptl_absorpt_correction_T_max 0.8075
_exptl_absorpt_correction_T_min 0.7676
_exptl_absorpt_correction_type multi-scan
_exptl_absorpt_process_details 'SADABS (Bruker, 2002)'
_exptl_crystal_colour yellow
_exptl_crystal_density_diffrn 1.621
_exptl_crystal_density_method 'not measured'
_exptl_crystal_description octahedron
_exptl_crystal_F_000 2208
_exptl_crystal_size_max 0.35
_exptl_crystal_size_mid 0.32
_exptl_crystal_size_min 0.28
_refine_diff_density_max 1.123
_refine_diff_density_min -0.315
_refine_diff_density_rms 0.129
_refine_ls_abs_structure_details 'Flack H D (1983), Acta Cryst. A39, 876-881'
_refine_ls_abs_structure_Flack -0.01(3)
_refine_ls_extinction_method none
_refine_ls_goodness_of_fit_ref 1.188
_refine_ls_hydrogen_treatment constr
_refine_ls_matrix_type full
_refine_ls_number_parameters 232
_refine_ls_number_reflns 3711
_refine_ls_number_restraints 0
_refine_ls_restrained_S_all 1.188
_refine_ls_R_factor_all 0.0418
_refine_ls_R_factor_gt 0.0364
_refine_ls_shift/su_max 0.000
_refine_ls_shift/su_mean 0.000
_refine_ls_structure_factor_coef Fsqd
_refine_ls_weighting_details 'calc w=1/[\s^2^(Fo^2^)+(0.0622P)^2^+0.1966P] where P=(Fo^2^+2Fc^2^)/3'
_refine_ls_weighting_scheme calc
_refine_ls_wR_factor_gt 0.0915
_refine_ls_wR_factor_ref 0.0997
_reflns_number_gt 3439
_reflns_number_total 3711
_reflns_threshold_expression >2sigma(I)
_cod_data_source_file c3cc43898h.txt
_cod_data_source_block complex_1a
_cod_original_sg_symbol_H-M P6(1)22
_cod_database_code 7109714

loop_
_symmetry_equiv_pos_as_xyz
'x, y, z'
'-y, x-y, z+1/3'
'-x+y, -x, z+2/3'
'-x, -y, z+1/2'
'y, -x+y, z+5/6'
'x-y, x, z+1/6'
'y, x, -z+1/3'
'x-y, -y, -z'
'-x, -x+y, -z+2/3'
'-y, -x, -z+5/6'
'-x+y, y, -z+1/2'
'x, x-y, -z+1/6'

loop_
_atom_site_label
_atom_site_type_symbol
_atom_site_fract_x
_atom_site_fract_y
_atom_site_fract_z
_atom_site_U_iso_or_equiv
_atom_site_adp_type
_atom_site_occupancy
_atom_site_symmetry_multiplicity
_atom_site_calc_flag
_atom_site_refinement_flags
Cd1 Cd 0.53320(2) 1.0000 0.0000 0.03046(10) Uani 1 2 d S
C1 C 0.5059(3) 0.7851(3) -0.00260(18) 0.0416(7) Uani 1 1 d .
H1 H 0.5753 0.8222 -0.0043 0.050 Uiso 1 1 calc R
C2 C 0.4608(3) 0.6849(3) -0.00421(18) 0.0458(8) Uani 1 1 d .
H2 H 0.4980 0.6527 -0.0070 0.055 Uiso 1 1 calc R
C3 C 0.3595(3) 0.6318(2) -0.00162(16) 0.0446(8) Uani 1 1 d .
H3 H 0.3262 0.5623 -0.0037 0.053 Uiso 1 1 calc R
C4 C 0.3072(3) 0.6798(2) 0.00400(15) 0.0357(7) Uani 1 1 d .
H4 H 0.2378 0.6443 0.0068 0.043 Uiso 1 1 calc R
C5 C 0.3586(2) 0.7816(2) 0.00550(14) 0.0266(6) Uani 1 1 d .
C6 C 0.3220(2) 0.8895(2) 0.07051(13) 0.0281(6) Uani 1 1 d .
C7 C 0.2455(3) 0.8631(2) 0.11337(16) 0.0362(7) Uani 1 1 d .
H7 H 0.1820 0.8101 0.1040 0.043 Uiso 1 1 calc R
C8 C 0.2631(3) 0.9150(3) 0.16971(19) 0.0452(9) Uani 1 1 d .
H8 H 0.2117 0.8987 0.1997 0.054 Uiso 1 1 calc R
C9 C 0.3563(3) 0.9913(3) 0.18236(16) 0.0454(8) Uani 1 1 d .
H9 H 0.3705 1.0276 0.2213 0.054 Uiso 1 1 calc R
C10 C 0.4280(3) 1.0130(3) 0.13710(17) 0.0398(8) Uani 1 1 d .
H10 H 0.4922 1.0651 0.1459 0.048 Uiso 1 1 calc R
C11 C 0.2400(2) 0.8266(2) -0.03489(14) 0.0267(6) Uani 1 1 d .
C12 C 0.1889(2) 0.8771(2) -0.03120(16) 0.0350(7) Uani 1 1 d .
H12 H 0.1934 0.9154 0.0054 0.042 Uiso 1 1 calc R
C13 C 0.13156(18) 0.86844(18) -0.0833 0.0436(11) Uani 1 2 d S
H13 H 0.0968 0.9032 -0.0833 0.052 Uiso 1 2 calc SR
C14 C 0.9341(7) -0.0268(6) 0.8522(4) 0.056(2) Uani 0.50 1 d P
H14 H 0.8726 -0.0486 0.8320 0.067 Uiso 0.50 1 calc PR
C15 C 1.0896(9) 0.1093(10) 0.8862(7) 0.109(5) Uani 0.50 1 d P
H15A H 1.0999 0.0560 0.8970 0.164 Uiso 0.50 1 d PR
H15B H 1.1358 0.1494 0.8539 0.164 Uiso 0.50 1 d PR
H15C H 1.0983 0.1479 0.9241 0.164 Uiso 0.50 1 d PR
C16 C 0.9595(11) 0.1368(8) 0.8421(12) 0.125(7) Uani 0.50 1 d P
H16A H 0.8932 0.1029 0.8269 0.187 Uiso 0.50 1 d PR
H16B H 0.9643 0.1764 0.8787 0.187 Uiso 0.50 1 d PR
H16C H 1.0019 0.1779 0.8085 0.187 Uiso 0.50 1 d PR
N1 N 0.45510(19) 0.83309(19) 0.00138(13) 0.0323(5) Uani 1 1 d .
N2 N 0.30877(19) 0.83598(19) 0.01238(11) 0.0291(5) Uani 1 1 d .
N3 N 0.41217(19) 0.96463(18) 0.08123(13) 0.0294(5) Uani 1 1 d .
N4 N 0.23151(13) 0.76849(13) -0.0833 0.0267(7) Uani 1 2 d S
N5 N 0.6698(2) 1.0340(2) 0.12648(15) 0.0427(7) Uani 1 1 d .
N6 N 0.9897(7) 0.0675(6) 0.8606(4) 0.065(2) Uani 0.50 1 d P
O1 O 0.6399(2) 0.9886(2) 0.07408(13) 0.0557(7) Uani 1 1 d .
O2 O 0.6552(3) 1.1026(3) 0.13870(19) 0.0821(11) Uani 1 1 d .
O3 O 0.7143(3) 1.0128(3) 0.16467(17) 0.0818(11) Uani 1 1 d .
O4 O 0.9535(6) -0.0883(5) 0.8675(4) 0.077(2) Uani 0.50 1 d P

loop_
_atom_site_aniso_label
_atom_site_aniso_U_11
_atom_site_aniso_U_22
_atom_site_aniso_U_33
_atom_site_aniso_U_23
_atom_site_aniso_U_13
_atom_site_aniso_U_12
Cd1 0.02864(13) 0.02616(16) 0.03574(16) -0.00118(13) -0.00059(7) 0.01308(8)
C1 0.0423(18) 0.0440(18) 0.0503(19) -0.0042(17) -0.0059(16) 0.0304(16)
C2 0.067(2) 0.047(2) 0.0432(17) -0.0014(17) -0.004(2) 0.043(2)
C3 0.075(3) 0.0300(16) 0.0330(15) -0.0045(14) -0.0076(18) 0.0297(17)
C4 0.0446(18) 0.0258(14) 0.0319(14) -0.0006(13) -0.0043(15) 0.0139(13)
C5 0.0348(15) 0.0254(13) 0.0219(12) -0.0017(11) -0.0034(12) 0.0169(12)
C6 0.0326(15) 0.0252(14) 0.0277(13) -0.0006(11) -0.0008(11) 0.0152(13)
C7 0.0377(17) 0.0312(16) 0.0398(16) 0.0038(13) 0.0066(13) 0.0175(14)
C8 0.064(2) 0.049(2) 0.0378(17) 0.0082(16) 0.0144(17) 0.039(2)
C9 0.073(3) 0.045(2) 0.0309(16) -0.0065(15) -0.0006(16) 0.039(2)
C10 0.048(2) 0.0327(19) 0.0401(16) -0.0091(14) -0.0103(15) 0.0212(17)
C11 0.0221(13) 0.0221(12) 0.0321(14) 0.0004(11) 0.0012(11) 0.0081(11)
C12 0.0389(18) 0.0352(16) 0.0385(15) -0.0067(13) -0.0023(13) 0.0243(14)
C13 0.047(2) 0.047(2) 0.053(3) -0.007(2) -0.007(2) 0.036(2)
C14 0.067(5) 0.041(4) 0.060(5) -0.003(4) -0.012(4) 0.027(4)
C15 0.079(9) 0.079(9) 0.114(10) -0.026(7) -0.016(7) -0.003(7)
C16 0.129(14) 0.051(6) 0.211(19) -0.005(11) -0.012(17) 0.057(8)
N1 0.0321(13) 0.0308(13) 0.0390(13) -0.0057(12) -0.0060(13) 0.0195(11)
N2 0.0292(12) 0.0284(13) 0.0321(13) -0.0054(10) -0.0030(10) 0.0162(10)
N3 0.0329(13) 0.0261(11) 0.0297(11) -0.0027(10) -0.0031(10) 0.0150(11)
N4 0.0247(11) 0.0247(11) 0.0295(16) 0.0007(11) 0.0007(11) 0.0114(13)
N5 0.0305(14) 0.0509(18) 0.0402(15) 0.0003(13) -0.0050(12) 0.0155(13)
N6 0.076(6) 0.042(4) 0.067(4) -0.002(3) 0.005(5) 0.022(4)
O1 0.0601(17) 0.0569(17) 0.0526(15) -0.0133(14) -0.0267(14) 0.0312(15)
O2 0.084(3) 0.101(3) 0.081(2) -0.033(2) -0.024(2) 0.061(3)
O3 0.097(3) 0.113(3) 0.0568(17) -0.011(2) -0.0327(19) 0.069(3)
O4 0.103(6) 0.046(4) 0.088(5) -0.011(3) -0.032(4) 0.041(4)

loop_
_atom_type_symbol
_atom_type_description
_atom_type_scat_dispersion_real
_atom_type_scat_dispersion_imag
_atom_type_scat_source
C C 0.0033 0.0016 'International Tables Vol C Tables 4.2.6.8 and 6.1.1.4'
H H 0.0000 0.0000 'International Tables Vol C Tables 4.2.6.8 and 6.1.1.4'
N N 0.0061 0.0033 'International Tables Vol C Tables 4.2.6.8 and 6.1.1.4'
O O 0.0106 0.0060 'International Tables Vol C Tables 4.2.6.8 and 6.1.1.4'
Cd Cd -0.8075 1.2024 'International Tables Vol C Tables 4.2.6.8 and 6.1.1.4'

loop_
_geom_angle_atom_site_label_1
_geom_angle_atom_site_label_2
_geom_angle_atom_site_label_3
_geom_angle
_geom_angle_site_symmetry_1
_geom_angle_site_symmetry_3
N1 Cd1 N1 175.76(13) 8_675 .
N1 Cd1 O1 92.66(10) 8_675 .
N1 Cd1 O1 84.14(10) . .
N1 Cd1 O1 84.14(10) 8_675 8_675
N1 Cd1 O1 92.66(10) . 8_675
O1 Cd1 O1 82.10(15) . 8_675
N1 Cd1 N3 79.31(9) 8_675 8_675
N1 Cd1 N3 103.64(9) . 8_675
O1 Cd1 N3 170.70(10) . 8_675
O1 Cd1 N3 92.33(10) 8_675 8_675
N1 Cd1 N3 103.64(9) 8_675 .
N1 Cd1 N3 79.31(9) . .
O1 Cd1 N3 92.33(10) . .
O1 Cd1 N3 170.70(10) 8_675 .
N3 Cd1 N3 94.12(12) 8_675 .
N1 C1 C2 122.4(3) . .
N1 C1 H1 118.8 . .
C2 C1 H1 118.8 . .
C1 C2 C3 118.2(3) . .
C1 C2 H2 120.9 . .
C3 C2 H2 120.9 . .
C4 C3 C2 119.9(3) . .
C4 C3 H3 120.0 . .
C2 C3 H3 120.0 . .
C3 C4 C5 118.3(3) . .
C3 C4 H4 120.9 . .
C5 C4 H4 120.9 . .
N1 C5 C4 122.3(3) . .
N1 C5 N2 116.6(2) . .
C4 C5 N2 121.1(3) . .
N3 C6 C7 122.7(3) . .
N3 C6 N2 116.2(3) . .
C7 C6 N2 121.1(3) . .
C8 C7 C6 118.7(3) . .
C8 C7 H7 120.6 . .
C6 C7 H7 120.6 . .
C7 C8 C9 119.4(3) . .
C7 C8 H8 120.3 . .
C9 C8 H8 120.3 . .
C10 C9 C8 118.2(3) . .
C10 C9 H9 120.9 . .
C8 C9 H9 120.9 . .
N3 C10 C9 123.5(3) . .
N3 C10 H10 118.2 . .
C9 C10 H10 118.2 . .
N4 C11 C12 123.5(3) . .
N4 C11 N2 114.0(3) . .
C12 C11 N2 122.4(3) . .
C13 C12 C11 116.2(3) . .
C13 C12 H12 121.9 . .
C11 C12 H12 121.9 . .
C12 C13 C12 122.0(4) . 10_664
C12 C13 H13 119.0 . .
C12 C13 H13 119.0 10_664 .
O4 C14 N6 126.1(9) . .
O4 C14 N6 124.9(9) . 9_766
N6 C14 N6 41.4(6) . 9_766
O4 C14 C15 138.4(10) . 9_766
N6 C14 C15 78.6(7) . 9_766
N6 C14 C15 49.1(6) 9_766 9_766
O4 C14 C14 84.4(7) . 9_766
N6 C14 C14 61.4(6) . 9_766
N6 C14 C14 40.6(4) 9_766 9_766
C15 C14 C14 80.4(6) 9_766 9_766
O4 C14 H14 116.9 . .
N6 C14 H14 116.9 . .
N6 C14 H14 101.3 9_766 .
C15 C14 H14 52.7 9_766 .
C14 C14 H14 129.5 9_766 .
N6 C15 C14 64.8(6) . 9_766
N6 C15 O4 110.3(9) . 10_666
C14 C15 O4 116.9(9) 9_766 10_666
N6 C15 H15A 107.7 . .
C14 C15 H15A 73.9 9_766 .
O4 C15 H15A 46.4 10_666 .
N6 C15 H15B 109.5 . .
C14 C15 H15B 71.3 9_766 .
O4 C15 H15B 138.6 10_666 .
H15A C15 H15B 109.5 . .
N6 C15 H15C 111.2 . .
C14 C15 H15C 175.7 9_766 .
O4 C15 H15C 65.5 10_666 .
H15A C15 H15C 109.5 . .
H15B C15 H15C 109.5 . .
C16 C16 N6 79.2(10) 9_766 .
C16 C16 N6 57.8(10) 9_766 9_766
N6 C16 N6 43.0(7) . 9_766
C16 C16 H16A 142.4 9_766 .
N6 C16 H16A 110.1 . .
N6 C16 H16A 103.5 9_766 .
C16 C16 H16B 100.5 9_766 .
N6 C16 H16B 109.5 . .
N6 C16 H16B 143.9 9_766 .
H16A C16 H16B 109.5 . .
C16 C16 H16C 36.8 9_766 .
N6 C16 H16C 108.8 . .
N6 C16 H16C 71.6 9_766 .
H16A C16 H16C 109.5 . .
H16B C16 H16C 109.5 . .
C5 N1 C1 118.9(3) . .
C5 N1 Cd1 120.06(19) . .
C1 N1 Cd1 121.0(2) . .
C11 N2 C6 121.7(3) . .
C11 N2 C5 119.4(2) . .
C6 N2 C5 118.5(2) . .
C6 N3 C10 117.4(3) . .
C6 N3 Cd1 117.41(19) . .
C10 N3 Cd1 125.2(2) . .
C11 N4 C11 118.3(4) . 10_664
O3 N5 O2 119.6(4) . .
O3 N5 O1 120.8(4) . .
O2 N5 O1 119.6(3) . .
N6 N6 C14 90.6(7) 9_766 .
N6 N6 C16 79.2(10) 9_766 .
C14 N6 C16 122.6(10) . .
N6 N6 C15 97.2(12) 9_766 .
C14 N6 C15 121.1(9) . .
C16 N6 C15 116.2(11) . .
N6 N6 C16 57.8(8) 9_766 9_766
C14 N6 C16 144.9(10) . 9_766
C16 N6 C16 43.0(12) . 9_766
C15 N6 C16 81.1(9) . 9_766
N6 N6 C14 47.9(5) 9_766 9_766
C14 N6 C14 78.0(8) . 9_766
C16 N6 C14 125.0(11) . 9_766
C15 N6 C14 66.1(7) . 9_766
C16 N6 C14 89.2(7) 9_766 9_766
N5 O1 Cd1 126.9(2) . .
C14 O4 C15 84.1(8) . 10_666

loop_
_geom_bond_atom_site_label_1
_geom_bond_atom_site_label_2
_geom_bond_distance
_geom_bond_site_symmetry_2
Cd1 N1 2.282(3) 8_675
Cd1 N1 2.282(3) .
Cd1 O1 2.351(3) .
Cd1 O1 2.351(3) 8_675
Cd1 N3 2.393(3) 8_675
Cd1 N3 2.393(3) .
C1 N1 1.352(4) .
C1 C2 1.372(5) .
C1 H1 0.9500 .
C2 C3 1.386(6) .
C2 H2 0.9500 .
C3 C4 1.375(5) .
C3 H3 0.9500 .
C4 C5 1.392(4) .
C4 H4 0.9500 .
C5 N1 1.322(4) .
C5 N2 1.431(4) .
C6 N3 1.339(4) .
C6 C7 1.385(4) .
C6 N2 1.426(4) .
C7 C8 1.373(5) .
C7 H7 0.9500 .
C8 C9 1.382(6) .
C8 H8 0.9500 .
C9 C10 1.374(5) .
C9 H9 0.9500 .
C10 N3 1.340(4) .
C10 H10 0.9500 .
C11 N4 1.320(3) .
C11 C12 1.392(4) .
C11 N2 1.413(4) .
C12 C13 1.371(4) .
C12 H12 0.9500 .
C13 C12 1.371(4) 10_664
C13 H13 0.9500 .
C14 O4 1.196(10) .
C14 N6 1.307(11) .
C14 N6 1.761(12) 9_766
C14 C15 1.780(16) 9_766
C14 C14 1.96(2) 9_766
C14 H14 0.9500 .
C15 N6 1.471(15) .
C15 C14 1.780(16) 9_766
C15 O4 1.920(19) 10_666
C15 H15A 0.9600 .
C15 H15B 0.9600 .
C15 H15C 0.9600 .
C16 C16 1.17(3) 9_766
C16 N6 1.445(14) .
C16 N6 1.678(16) 9_766
C16 H16A 0.9600 .
C16 H16B 0.9601 .
C16 H16C 0.9599 .
N4 C11 1.320(3) 10_664
N5 O3 1.211(4) .
N5 O2 1.239(5) .
N5 O1 1.256(4) .
N6 N6 1.166(15) 9_766
N6 C16 1.678(16) 9_766
N6 C14 1.761(12) 9_766
O4 C15 1.920(19) 10_666

loop_
_geom_torsion_atom_site_label_1
_geom_torsion_atom_site_label_2
_geom_torsion_atom_site_label_3
_geom_torsion_atom_site_label_4
_geom_torsion
_geom_torsion_site_symmetry_1
_geom_torsion_site_symmetry_4
N1 C1 C2 C3 0.0(6) . .
C1 C2 C3 C4 -1.6(5) . .
C2 C3 C4 C5 1.4(5) . .
C3 C4 C5 N1 0.4(5) . .
C3 C4 C5 N2 -178.9(3) . .
N3 C6 C7 C8 -1.1(5) . .
N2 C6 C7 C8 177.7(3) . .
C6 C7 C8 C9 -0.5(5) . .
C7 C8 C9 C10 0.9(5) . .
C8 C9 C10 N3 0.4(5) . .
N4 C11 C12 C13 -3.7(4) . .
N2 C11 C12 C13 174.0(2) . .
C11 C12 C13 C12 1.7(2) . 10_664
C4 C5 N1 C1 -1.9(5) . .
N2 C5 N1 C1 177.4(3) . .
C4 C5 N1 Cd1 177.4(2) . .
N2 C5 N1 Cd1 -3.2(4) . .
C2 C1 N1 C5 1.7(5) . .
C2 C1 N1 Cd1 -177.6(3) . .
N1 Cd1 N1 C5 176.2(2) 8_675 .
O1 Cd1 N1 C5 135.2(3) . .
O1 Cd1 N1 C5 -143.0(2) 8_675 .
N3 Cd1 N1 C5 -50.0(3) 8_675 .
N3 Cd1 N1 C5 41.7(2) . .
N1 Cd1 N1 C1 -4.5(3) 8_675 .
O1 Cd1 N1 C1 -45.5(3) . .
O1 Cd1 N1 C1 36.3(3) 8_675 .
N3 Cd1 N1 C1 129.3(3) 8_675 .
N3 Cd1 N1 C1 -139.0(3) . .
N4 C11 N2 C6 -175.0(2) . .
C12 C11 N2 C6 7.1(4) . .
N4 C11 N2 C5 -2.2(4) . .
C12 C11 N2 C5 179.9(3) . .
N3 C6 N2 C11 -121.3(3) . .
C7 C6 N2 C11 59.8(4) . .
N3 C6 N2 C5 65.9(4) . .
C7 C6 N2 C5 -113.1(3) . .
N1 C5 N2 C11 119.8(3) . .
C4 C5 N2 C11 -60.8(4) . .
N1 C5 N2 C6 -67.1(4) . .
C4 C5 N2 C6 112.2(3) . .
C7 C6 N3 C10 2.4(5) . .
N2 C6 N3 C10 -176.6(3) . .
C7 C6 N3 Cd1 -178.8(2) . .
N2 C6 N3 Cd1 2.3(3) . .
C9 C10 N3 C6 -2.0(5) . .
C9 C10 N3 Cd1 179.3(3) . .
N1 Cd1 N3 C6 141.9(2) 8_675 .
N1 Cd1 N3 C6 -41.2(2) . .
O1 Cd1 N3 C6 -124.8(2) . .
O1 Cd1 N3 C6 -71.9(7) 8_675 .
N3 Cd1 N3 C6 61.9(2) 8_675 .
N1 Cd1 N3 C10 -39.4(3) 8_675 .
N1 Cd1 N3 C10 137.5(3) . .
O1 Cd1 N3 C10 53.9(3) . .
O1 Cd1 N3 C10 106.8(6) 8_675 .
N3 Cd1 N3 C10 -119.4(3) 8_675 .
C12 C11 N4 C11 2.0(2) . 10_664
N2 C11 N4 C11 -175.9(3) . 10_664
O4 C14 N6 N6 104.2(12) . 9_766
C15 C14 N6 N6 -38.7(9) 9_766 9_766
C14 C14 N6 N6 46.6(7) 9_766 9_766
O4 C14 N6 C16 -178.3(15) . .
N6 C14 N6 C16 77.5(14) 9_766 .
C15 C14 N6 C16 38.8(14) 9_766 .
C14 C14 N6 C16 124.1(14) 9_766 .
O4 C14 N6 C15 5.3(16) . .
N6 C14 N6 C15 -98.8(13) 9_766 .
C15 C14 N6 C15 -137.5(8) 9_766 .
C14 C14 N6 C15 -52.3(10) 9_766 .
O4 C14 N6 C16 128.5(15) . 9_766
N6 C14 N6 C16 24.3(13) 9_766 9_766
C15 C14 N6 C16 -14.4(17) 9_766 9_766
C14 C14 N6 C16 70.9(15) 9_766 9_766
O4 C14 N6 C14 57.6(10) . 9_766
N6 C14 N6 C14 -46.6(7) 9_766 9_766
C15 C14 N6 C14 -85.3(7) 9_766 9_766
C16 C16 N6 N6 -54(2) 9_766 9_766
C16 C16 N6 C14 -137.5(18) 9_766 .
N6 C16 N6 C14 -83.7(12) 9_766 .
C16 C16 N6 C15 39(3) 9_766 .
N6 C16 N6 C15 92.8(14) 9_766 .
N6 C16 N6 C16 54(2) 9_766 9_766
C16 C16 N6 C14 -39(3) 9_766 9_766
N6 C16 N6 C14 14.7(8) 9_766 9_766
C14 C15 N6 N6 -37.4(5) 9_766 9_766
O4 C15 N6 N6 -148.4(7) 10_666 9_766
C14 C15 N6 C14 57.8(11) 9_766 .
O4 C15 N6 C14 -53.3(12) 10_666 .
C14 C15 N6 C16 -118.8(13) 9_766 .
O4 C15 N6 C16 130.2(13) 10_666 .
C14 C15 N6 C16 -93.1(8) 9_766 9_766
O4 C15 N6 C16 155.9(11) 10_666 9_766
O4 C15 N6 C14 -111.0(10) 10_666 9_766
O3 N5 O1 Cd1 170.2(3) . .
O2 N5 O1 Cd1 -11.2(5) . .
N1 Cd1 O1 N5 50.0(3) 8_675 .
N1 Cd1 O1 N5 -132.8(3) . .
O1 Cd1 O1 N5 133.7(4) 8_675 .
N3 Cd1 O1 N5 80.1(7) 8_675 .
N3 Cd1 O1 N5 -53.8(3) . .
N6 C14 O4 C15 90.5(11) . 10_666
N6 C14 O4 C15 142.0(9) 9_766 10_666
C15 C14 O4 C15 -152.6(14) 9_766 10_666
C14 C14 O4 C15 138.6(7) 9_766 10_666
